data_7003290
loop_
_publ_author_name
'Brown, Douglas J.'
'Chisholm, Malcolm H.'
'Gallucci, Judith C.'

_publ_section_title
;
 Amidinate--carboxylate complexes of dimolybdenum and ditungsten:
 M2(O2CR)2((NiPr)2CR&#x2032;)2. Preparations, molecular and electronic
 structures and reactions
;
_journal_issue 12
_journal_name_full 'Dalton Transactions'
_journal_page_first 1615
_journal_page_last 1624
_journal_paper_doi 10.1039/b715258b
_journal_year 2008
_chemical_compound_source 'synthesis as described'
_chemical_formula_moiety 'C34 H44 N4 O4 W2'
_chemical_formula_sum 'C34 H44 N4 O4 W2'
_chemical_formula_weight 940.43
_chemical_name_common 'Chisholm 1317'
_chemical_name_systematic
;
?
;
_space_group_IT_number 2
_symmetry_cell_setting triclinic
_symmetry_Int_Tables_number 2
_symmetry_space_group_name_Hall '-P 1'
_symmetry_space_group_name_H-M 'P -1'
_atom_sites_solution_hydrogens geom
_atom_sites_solution_primary direct
_atom_sites_solution_secondary difmap
_audit_conform_dict_location ftp://ftp.iucr.org/pub/cif_core.dic
_audit_conform_dict_name cif_core.dic
_audit_conform_dict_version 2.2
_audit_creation_date 2005-04-22T10:29:04-00:00
_audit_creation_method 'WinGX routine CIF_UPDATE'
_cell_angle_alpha 75.741(6)
_cell_angle_beta 71.498(6)
_cell_angle_gamma 78.558(5)
_cell_formula_units_Z 1
_cell_length_a 8.279(1)
_cell_length_b 9.371(1)
_cell_length_c 12.082(1)
_cell_measurement_reflns_used 3907
_cell_measurement_temperature 150(2)
_cell_measurement_theta_max 27.485
_cell_measurement_theta_min 2.037
_cell_measurement_wavelength 0.71073
_cell_volume 854.12(16)
_computing_cell_refinement 'HKL Scalepack (Otwinowski & Minor 1997)'
_computing_data_collection 'Collect (Nonius BV, 1997-2000)'
_computing_data_reduction 'HKL Denzo and Scalepack (Otwinowski & Minor 1997)'
_computing_molecular_graphics 'Ortep-3 for Windows (Farrugia, 1997)'
_computing_publication_material 'WinGX publication routines (Farrugia, 1999)'
_computing_structure_refinement 'SHELXL-97 (Sheldrick, 1997)'
_computing_structure_solution 'SHELXS-97 (Sheldrick, 1997)'
_diffrn_ambient_temperature 150(2)
_diffrn_detector 'CCD plate'
_diffrn_measured_fraction_theta_full 0.997
_diffrn_measured_fraction_theta_max 0.997
_diffrn_measurement_device '95mm CCD camera on \k-goniostat'
_diffrn_measurement_device_type 'Nonius KappaCCD'
_diffrn_measurement_method 'phi and omega scans'
_diffrn_orient_matrix_type 'by Nonius Collect from scalepack cell'
_diffrn_orient_matrix_UB_11 -0.127142
_diffrn_orient_matrix_UB_12 0.147258E-1
_diffrn_orient_matrix_UB_13 0.129484E-1
_diffrn_orient_matrix_UB_21 0.15212E-1
_diffrn_orient_matrix_UB_22 0.625797E-1
_diffrn_orient_matrix_UB_23 -0.817278E-1
_diffrn_orient_matrix_UB_31 0.104444E-1
_diffrn_orient_matrix_UB_32 -0.905542E-1
_diffrn_orient_matrix_UB_33 -0.328372E-1
_diffrn_radiation_monochromator graphite
_diffrn_radiation_probe x-ray
_diffrn_radiation_type MoK\a
_diffrn_radiation_wavelength 0.71073
_diffrn_reflns_av_R_equivalents 0.042
_diffrn_reflns_limit_h_max 10
_diffrn_reflns_limit_h_min -10
_diffrn_reflns_limit_k_max 12
_diffrn_reflns_limit_k_min -12
_diffrn_reflns_limit_l_max 15
_diffrn_reflns_limit_l_min -15
_diffrn_reflns_number 26489
_diffrn_reflns_theta_full 27.51
_diffrn_reflns_theta_max 27.51
_diffrn_reflns_theta_min 2.62
_diffrn_source 'Enraf Nonius FR590'
_exptl_absorpt_coefficient_mu 6.77
_exptl_absorpt_correction_T_max 0.444
_exptl_absorpt_correction_T_min 0.298
_exptl_absorpt_correction_type multi-scan
_exptl_absorpt_process_details 'HKL Scalepack (Otwinowski & Minor 1997)'
_exptl_crystal_colour red-brown
_exptl_crystal_density_diffrn 1.828
_exptl_crystal_density_method 'not measured'
_exptl_crystal_description 'rectangular plate'
_exptl_crystal_F_000 456
_exptl_crystal_size_max 0.27
_exptl_crystal_size_mid 0.19
_exptl_crystal_size_min 0.12
_refine_diff_density_max 1.152
_refine_diff_density_min -1.393
_refine_diff_density_rms 0.108
_refine_ls_extinction_method none
_refine_ls_goodness_of_fit_ref 1.065
_refine_ls_hydrogen_treatment constr
_refine_ls_matrix_type full
_refine_ls_number_parameters 199
_refine_ls_number_reflns 3913
_refine_ls_number_restraints 0
_refine_ls_restrained_S_all 1.065
_refine_ls_R_factor_all 0.019
_refine_ls_R_factor_gt 0.0169
_refine_ls_shift/su_max 0.004
_refine_ls_shift/su_mean 0
_refine_ls_structure_factor_coef Fsqd
_refine_ls_weighting_details 'w=1/[\s^2^(Fo^2^)+(0.0208P)^2^+0.1355P] where P=(Fo^2^+2Fc^2^)/3'
_refine_ls_weighting_scheme calc
_refine_ls_wR_factor_gt 0.0398
_refine_ls_wR_factor_ref 0.0404
_reflns_number_gt 3686
_reflns_number_total 3913
_reflns_threshold_expression >2sigma(I)
_cod_data_source_file b715258b.txt
_cod_data_source_block Chisholm1317
_cod_original_sg_symbol_H-M P-1
_cod_database_code 7003290

loop_
_symmetry_equiv_pos_as_xyz
'x, y, z'
'-x, -y, -z'

loop_
_atom_site_label
_atom_site_type_symbol
_atom_site_fract_x
_atom_site_fract_y
_atom_site_fract_z
_atom_site_U_iso_or_equiv
_atom_site_adp_type
_atom_site_occupancy
_atom_site_symmetry_multiplicity
_atom_site_calc_flag
_atom_site_refinement_flags
_atom_site_disorder_assembly
_atom_site_disorder_group
W1 W 0.441678(10) 0.082034(9) 0.555817(7) 0.01149(4) Uani 1 1 d . . .
N1 N 0.3648(3) 0.2341(2) 0.41647(18) 0.0134(4) Uani 1 1 d . . .
N2 N 0.5128(3) -0.0583(2) 0.70260(18) 0.0133(4) Uani 1 1 d . . .
O1 O 0.6736(2) 0.17203(19) 0.50462(15) 0.0151(4) Uani 1 1 d . . .
O2 O 0.2056(2) -0.00327(19) 0.61097(15) 0.0154(4) Uani 1 1 d . . .
C1 C 0.8031(3) 0.1117(3) 0.4326(2) 0.0164(5) Uani 1 1 d . . .
C2 C 0.9711(3) 0.1702(3) 0.3998(2) 0.0242(6) Uani 1 1 d . . .
H2A H 1.0585 0.1134 0.3451 0.036 Uiso 1 1 calc R . .
H2B H 1.0061 0.1604 0.4718 0.036 Uiso 1 1 calc R . .
H2C H 0.9587 0.2751 0.361 0.036 Uiso 1 1 calc R . .
C3 C 0.4031(3) 0.1944(3) 0.3102(2) 0.0137(5) Uani 1 1 d . . .
C4 C 0.3516(3) 0.2970(3) 0.2131(2) 0.0167(5) Uani 1 1 d . . .
C5 C 0.3034(3) 0.3911(3) 0.1397(2) 0.0196(5) Uani 1 1 d . . .
C6 C 0.2443(3) 0.5126(3) 0.0566(2) 0.0198(5) Uani 1 1 d . . .
C7 C 0.2482(4) 0.4956(3) -0.0561(3) 0.0310(7) Uani 1 1 d . . .
H7 H 0.2891 0.402 -0.0789 0.037 Uiso 1 1 calc R . .
C8 C 0.1927(4) 0.6145(4) -0.1338(3) 0.0390(8) Uani 1 1 d . . .
H8 H 0.1965 0.6024 -0.2104 0.047 Uiso 1 1 calc R . .
C9 C 0.1321(4) 0.7502(3) -0.1024(3) 0.0337(7) Uani 1 1 d . . .
H9 H 0.0938 0.8313 -0.1569 0.04 Uiso 1 1 calc R . .
C10 C 0.1267(4) 0.7688(3) 0.0088(3) 0.0344(7) Uani 1 1 d . . .
H10 H 0.0847 0.8626 0.031 0.041 Uiso 1 1 calc R . .
C11 C 0.1831(4) 0.6496(3) 0.0878(3) 0.0284(6) Uani 1 1 d . . .
H11 H 0.1796 0.6625 0.1642 0.034 Uiso 1 1 calc R . .
C12 C 0.2787(3) 0.3862(3) 0.4275(2) 0.0175(5) Uani 1 1 d . . .
H12 H 0.1897 0.4123 0.3834 0.021 Uiso 1 1 calc R . .
C13 C 0.4069(4) 0.4987(3) 0.3737(2) 0.0268(6) Uani 1 1 d . . .
H13A H 0.4616 0.4951 0.2894 0.04 Uiso 1 1 calc R . .
H13B H 0.4949 0.4746 0.4162 0.04 Uiso 1 1 calc R . .
H13C H 0.3467 0.5986 0.3809 0.04 Uiso 1 1 calc R . .
C14 C 0.1897(3) 0.3897(3) 0.5580(2) 0.0255(6) Uani 1 1 d . . .
H14A H 0.1112 0.3142 0.5911 0.038 Uiso 1 1 calc R . .
H14B H 0.1245 0.488 0.5653 0.038 Uiso 1 1 calc R . .
H14C H 0.2759 0.3691 0.6017 0.038 Uiso 1 1 calc R . .
C15 C 0.4828(3) -0.0137(3) 0.8171(2) 0.0193(5) Uani 1 1 d . . .
H15 H 0.455 -0.1015 0.8829 0.023 Uiso 1 1 calc R . .
C16 C 0.6416(4) 0.0405(3) 0.8230(2) 0.0308(6) Uani 1 1 d . . .
H16A H 0.7392 -0.0385 0.8121 0.046 Uiso 1 1 calc R . .
H16B H 0.619 0.0666 0.9007 0.046 Uiso 1 1 calc R . .
H16C H 0.6686 0.1281 0.76 0.046 Uiso 1 1 calc R . .
C17 C 0.3300(4) 0.1080(3) 0.8332(2) 0.0291(7) Uani 1 1 d . . .
H17A H 0.2284 0.0713 0.831 0.044 Uiso 1 1 calc R . .
H17B H 0.3555 0.1947 0.7689 0.044 Uiso 1 1 calc R . .
H17C H 0.3078 0.1364 0.91 0.044 Uiso 1 1 calc R . .

loop_
_atom_site_aniso_label
_atom_site_aniso_U_11
_atom_site_aniso_U_22
_atom_site_aniso_U_33
_atom_site_aniso_U_23
_atom_site_aniso_U_13
_atom_site_aniso_U_12
W1 0.01292(6) 0.01055(6) 0.01225(6) -0.00314(4) -0.00496(4) -0.00089(4)
N1 0.0148(10) 0.0107(10) 0.0157(10) -0.0015(8) -0.0063(8) -0.0017(8)
N2 0.0152(10) 0.0134(10) 0.0115(10) -0.0024(8) -0.0043(8) -0.0021(8)
O1 0.0149(8) 0.0130(9) 0.0195(9) -0.0040(7) -0.0057(7) -0.0042(7)
O2 0.0140(8) 0.0153(9) 0.0170(9) -0.0038(7) -0.0039(7) -0.0024(7)
C1 0.0176(12) 0.0158(12) 0.0160(12) 0.0024(10) -0.0085(10) -0.0033(10)
C2 0.0186(13) 0.0245(14) 0.0307(15) -0.0029(12) -0.0083(11) -0.0066(11)
C3 0.0135(12) 0.0159(13) 0.0133(12) -0.0011(10) -0.0056(9) -0.0048(9)
C4 0.0182(12) 0.0164(12) 0.0177(12) -0.0032(10) -0.0068(10) -0.0042(10)
C5 0.0222(13) 0.0192(13) 0.0191(12) -0.0025(10) -0.0082(10) -0.0047(10)
C6 0.0192(13) 0.0208(13) 0.0184(12) 0.0020(10) -0.0073(10) -0.0041(10)
C7 0.0432(18) 0.0250(16) 0.0275(15) -0.0048(12) -0.0187(13) 0.0036(13)
C8 0.052(2) 0.042(2) 0.0239(15) 0.0006(14) -0.0214(15) 0.0010(16)
C9 0.0319(16) 0.0319(17) 0.0294(16) 0.0109(13) -0.0130(13) -0.0006(13)
C10 0.0369(17) 0.0184(15) 0.0404(18) 0.0010(13) -0.0096(14) 0.0031(13)
C11 0.0355(16) 0.0249(15) 0.0234(14) -0.0027(12) -0.0107(12) 0.0004(12)
C12 0.0195(13) 0.0142(13) 0.0204(13) -0.0040(10) -0.0110(10) 0.0037(10)
C13 0.0386(16) 0.0159(14) 0.0287(15) -0.0049(11) -0.0109(13) -0.0074(12)
C14 0.0255(14) 0.0216(14) 0.0268(14) -0.0073(12) -0.0079(12) 0.0068(11)
C15 0.0277(14) 0.0189(13) 0.0116(12) -0.0031(10) -0.0063(10) -0.0021(11)
C16 0.0419(17) 0.0340(17) 0.0256(14) -0.0106(12) -0.0145(13) -0.0114(13)
C17 0.0425(18) 0.0255(15) 0.0176(13) -0.0088(11) -0.0095(12) 0.0067(13)

loop_
_atom_type_symbol
_atom_type_description
_atom_type_scat_dispersion_real
_atom_type_scat_dispersion_imag
_atom_type_scat_source
C C 0.0033 0.0016 'International Tables Vol C Tables 4.2.6.8 and 6.1.1.4'
H H 0 0 'International Tables Vol C Tables 4.2.6.8 and 6.1.1.4'
N N 0.0061 0.0033 'International Tables Vol C Tables 4.2.6.8 and 6.1.1.4'
O O 0.0106 0.006 'International Tables Vol C Tables 4.2.6.8 and 6.1.1.4'
W W -0.849 6.8722 'International Tables Vol C Tables 4.2.6.8 and 6.1.1.4'

loop_
_geom_angle_atom_site_label_1
_geom_angle_atom_site_label_2
_geom_angle_atom_site_label_3
_geom_angle
_geom_angle_site_symmetry_1
_geom_angle_site_symmetry_3
_geom_angle_publ_flag
N1 W1 O1 90.14(7) . . ?
N1 W1 N2 175.92(7) . . ?
O1 W1 N2 89.28(7) . . ?
N1 W1 O2 89.91(7) . . ?
O1 W1 O2 178.12(5) . . ?
N2 W1 O2 90.54(7) . . ?
N1 W1 W1 91.84(6) . 2_656 ?
O1 W1 W1 91.12(5) . 2_656 ?
N2 W1 W1 92.21(6) . 2_656 ?
O2 W1 W1 90.75(5) . 2_656 ?
C3 N1 C12 118.3(2) . . ?
C3 N1 W1 118.69(17) . . ?
C12 N1 W1 122.95(16) . . ?
C3 N2 C15 118.0(2) 2_656 . ?
C3 N2 W1 118.17(16) 2_656 . ?
C15 N2 W1 123.74(16) . . ?
C1 O1 W1 117.71(16) . . ?
C1 O2 W1 117.83(15) 2_656 . ?
O2 C1 O1 122.5(2) 2_656 . ?
O2 C1 C2 119.2(2) 2_656 . ?
O1 C1 C2 118.3(2) . . ?
C1 C2 H2A 109.5 . . ?
C1 C2 H2B 109.5 . . ?
H2A C2 H2B 109.5 . . ?
C1 C2 H2C 109.5 . . ?
H2A C2 H2C 109.5 . . ?
H2B C2 H2C 109.5 . . ?
N2 C3 N1 119.1(2) 2_656 . ?
N2 C3 C4 121.2(2) 2_656 . ?
N1 C3 C4 119.7(2) . . ?
C5 C4 C3 174.0(3) . . ?
C4 C5 C6 175.6(3) . . ?
C11 C6 C7 118.9(2) . . ?
C11 C6 C5 119.6(2) . . ?
C7 C6 C5 121.5(2) . . ?
C8 C7 C6 120.0(3) . . ?
C8 C7 H7 120 . . ?
C6 C7 H7 120 . . ?
C9 C8 C7 120.9(3) . . ?
C9 C8 H8 119.5 . . ?
C7 C8 H8 119.5 . . ?
C8 C9 C10 119.8(3) . . ?
C8 C9 H9 120.1 . . ?
C10 C9 H9 120.1 . . ?
C9 C10 C11 119.7(3) . . ?
C9 C10 H10 120.2 . . ?
C11 C10 H10 120.2 . . ?
C6 C11 C10 120.7(3) . . ?
C6 C11 H11 119.7 . . ?
C10 C11 H11 119.7 . . ?
N1 C12 C14 109.1(2) . . ?
N1 C12 C13 111.0(2) . . ?
C14 C12 C13 111.0(2) . . ?
N1 C12 H12 108.5 . . ?
C14 C12 H12 108.5 . . ?
C13 C12 H12 108.5 . . ?
C12 C13 H13A 109.5 . . ?
C12 C13 H13B 109.5 . . ?
H13A C13 H13B 109.5 . . ?
C12 C13 H13C 109.5 . . ?
H13A C13 H13C 109.5 . . ?
H13B C13 H13C 109.5 . . ?
C12 C14 H14A 109.5 . . ?
C12 C14 H14B 109.5 . . ?
H14A C14 H14B 109.5 . . ?
C12 C14 H14C 109.5 . . ?
H14A C14 H14C 109.5 . . ?
H14B C14 H14C 109.5 . . ?
N2 C15 C17 109.2(2) . . ?
N2 C15 C16 111.4(2) . . ?
C17 C15 C16 110.2(2) . . ?
N2 C15 H15 108.7 . . ?
C17 C15 H15 108.7 . . ?
C16 C15 H15 108.7 . . ?
C15 C16 H16A 109.5 . . ?
C15 C16 H16B 109.5 . . ?
H16A C16 H16B 109.5 . . ?
C15 C16 H16C 109.5 . . ?
H16A C16 H16C 109.5 . . ?
H16B C16 H16C 109.5 . . ?
C15 C17 H17A 109.5 . . ?
C15 C17 H17B 109.5 . . ?
H17A C17 H17B 109.5 . . ?
C15 C17 H17C 109.5 . . ?
H17A C17 H17C 109.5 . . ?
H17B C17 H17C 109.5 . . ?

loop_
_geom_bond_atom_site_label_1
_geom_bond_atom_site_label_2
_geom_bond_distance
_geom_bond_site_symmetry_2
_geom_bond_publ_flag
W1 N1 2.100(2) . ?
W1 O1 2.1004(16) . ?
W1 N2 2.104(2) . ?
W1 O2 2.1056(17) . ?
W1 W1 2.17294(17) 2_656 ?
N1 C3 1.348(3) . ?
N1 C12 1.479(3) . ?
N2 C3 1.346(3) 2_656 ?
N2 C15 1.475(3) . ?
O1 C1 1.279(3) . ?
O2 C1 1.278(3) 2_656 ?
C1 O2 1.278(3) 2_656 ?
C1 C2 1.496(3) . ?
C2 H2A 0.98 . ?
C2 H2B 0.98 . ?
C2 H2C 0.98 . ?
C3 N2 1.346(3) 2_656 ?
C3 C4 1.443(3) . ?
C4 C5 1.193(3) . ?
C5 C6 1.439(3) . ?
C6 C11 1.381(4) . ?
C6 C7 1.399(4) . ?
C7 C8 1.374(4) . ?
C7 H7 0.95 . ?
C8 C9 1.370(4) . ?
C8 H8 0.95 . ?
C9 C10 1.383(4) . ?
C9 H9 0.95 . ?
C10 C11 1.388(4) . ?
C10 H10 0.95 . ?
C11 H11 0.95 . ?
C12 C14 1.519(4) . ?
C12 C13 1.527(4) . ?
C12 H12 1 . ?
C13 H13A 0.98 . ?
C13 H13B 0.98 . ?
C13 H13C 0.98 . ?
C14 H14A 0.98 . ?
C14 H14B 0.98 . ?
C14 H14C 0.98 . ?
C15 C17 1.523(4) . ?
C15 C16 1.528(4) . ?
C15 H15 1 . ?
C16 H16A 0.98 . ?
C16 H16B 0.98 . ?
C16 H16C 0.98 . ?
C17 H17A 0.98 . ?
C17 H17B 0.98 . ?
C17 H17C 0.98 . ?

loop_
_geom_torsion_atom_site_label_1
_geom_torsion_atom_site_label_2
_geom_torsion_atom_site_label_3
_geom_torsion_atom_site_label_4
_geom_torsion
_geom_torsion_site_symmetry_1
_geom_torsion_site_symmetry_2
_geom_torsion_site_symmetry_3
_geom_torsion_site_symmetry_4
_geom_torsion_publ_flag
O1 W1 N1 C3 91.14(18) . . . . ?
O2 W1 N1 C3 -90.74(18) . . . . ?
W1 W1 N1 C3 0.01(18) 2_656 . . . ?
O1 W1 N1 C12 -85.36(18) . . . . ?
O2 W1 N1 C12 92.76(18) . . . . ?
W1 W1 N1 C12 -176.49(17) 2_656 . . . ?
O1 W1 N2 C3 -92.25(18) . . . 2_656 ?
O2 W1 N2 C3 89.62(18) . . . 2_656 ?
W1 W1 N2 C3 -1.15(18) 2_656 . . 2_656 ?
O1 W1 N2 C15 84.84(19) . . . . ?
O2 W1 N2 C15 -93.29(19) . . . . ?
W1 W1 N2 C15 175.93(18) 2_656 . . . ?
N1 W1 O1 C1 -92.73(17) . . . . ?
N2 W1 O1 C1 91.32(17) . . . . ?
W1 W1 O1 C1 -0.88(16) 2_656 . . . ?
N1 W1 O2 C1 90.70(17) . . . 2_656 ?
N2 W1 O2 C1 -93.36(17) . . . 2_656 ?
W1 W1 O2 C1 -1.14(16) 2_656 . . 2_656 ?
W1 O1 C1 O2 2.0(3) . . . 2_656 ?
W1 O1 C1 C2 -177.21(16) . . . . ?
C12 N1 C3 N2 177.53(18) . . . 2_656 ?
W1 N1 C3 N2 0.9(3) . . . 2_656 ?
C12 N1 C3 C4 -3.3(3) . . . . ?
W1 N1 C3 C4 -179.98(17) . . . . ?
C11 C6 C7 C8 0.4(4) . . . . ?
C5 C6 C7 C8 -179.2(3) . . . . ?
C6 C7 C8 C9 -0.5(5) . . . . ?
C7 C8 C9 C10 0.2(5) . . . . ?
C8 C9 C10 C11 0.1(5) . . . . ?
C7 C6 C11 C10 -0.2(4) . . . . ?
C5 C6 C11 C10 179.5(3) . . . . ?
C9 C10 C11 C6 -0.1(5) . . . . ?
C3 N1 C12 C14 159.1(2) . . . . ?
W1 N1 C12 C14 -24.4(3) . . . . ?
C3 N1 C12 C13 -78.3(3) . . . . ?
W1 N1 C12 C13 98.3(2) . . . . ?
C3 N2 C15 C17 -156.8(2) 2_656 . . . ?
W1 N2 C15 C17 26.1(3) . . . . ?
C3 N2 C15 C16 81.3(3) 2_656 . . . ?
W1 N2 C15 C16 -95.8(2) . . . . ?
